data_7130895
loop_
_publ_author_name
'Karagiannis, Ageliki'
'Tyryshkin, Alexei M.'
'Lalancette, Roger A.'
'Spasyuk, Denis M.'
'Washington, Asmaa'
'Prokopchuk, Demyan E.'

_publ_section_title
;
 A Redox-active Manganate(0) Dicarbene Metalloradical
;
_journal_name_full 'Chemical Communications'
_journal_paper_doi 10.1039/D2CC04677F
_journal_year 2022
_chemical_formula_moiety 'C24 H52 Li2 O12, 2(C29 H33 B Mn N3 O4), 2(C29 H32 B Mn N4 O3), 2(C12 H23 Li O6)'
_chemical_formula_sum 'C41 H57 B Li Mn N3.5 O9.5'
_chemical_formula_weight 823.59
_chemical_properties_physical Air-sensitive,Moisture-sensitive
_space_group_crystal_system triclinic
_space_group_IT_number 2
_space_group_name_Hall '-P 1'
_space_group_name_H-M_alt 'P -1'
_atom_sites_solution_hydrogens geom
_audit_creation_method SHELXL-2018/1
_audit_update_record
;
2022-09-30 deposited with the CCDC.	2022-10-24 downloaded from the CCDC.
;
_cell_angle_alpha 71.4020(10)
_cell_angle_beta 88.9850(10)
_cell_angle_gamma 89.7190(10)
_cell_formula_units_Z 4
_cell_length_a 13.9034(2)
_cell_length_b 14.60290(10)
_cell_length_c 22.1759(3)
_cell_measurement_reflns_used 16890
_cell_measurement_temperature 100
_cell_measurement_theta_max 60.8400
_cell_measurement_theta_min 3.5730
_cell_volume 4266.59(9)
_computing_molecular_graphics 'ShelXle (H\~A1/4bschle, 2011)'
_computing_publication_material 'Linxtl  6.0.1'
_computing_structure_refinement 'SHELXL2013 (Sheldrick, 2018)'
_computing_structure_solution 'SHELXL2013 (Sheldrick, 2018)'
_diffrn_ambient_temperature 100
_diffrn_measured_fraction_theta_full 1.000
_diffrn_measured_fraction_theta_max 0.939
_diffrn_measurement_device_type 'XtaLAB Synergy, Dualflex, HyPix'
_diffrn_measurement_method '\f and \w scans'
_diffrn_radiation_type 'Cu K\a'
_diffrn_radiation_wavelength 1.54184
_diffrn_reflns_av_R_equivalents 0.0546
_diffrn_reflns_av_unetI/netI 0.0257
_diffrn_reflns_Laue_measured_fraction_full 1.000
_diffrn_reflns_Laue_measured_fraction_max 0.939
_diffrn_reflns_limit_h_max 17
_diffrn_reflns_limit_h_min -16
_diffrn_reflns_limit_k_max 17
_diffrn_reflns_limit_k_min -17
_diffrn_reflns_limit_l_max 26
_diffrn_reflns_limit_l_min -26
_diffrn_reflns_number 172499
_diffrn_reflns_point_group_measured_fraction_full 1.000
_diffrn_reflns_point_group_measured_fraction_max 0.939
_diffrn_reflns_theta_full 67.679
_diffrn_reflns_theta_max 71.187
_diffrn_reflns_theta_min 3.179
_diffrn_source 'micro-focus sealed X-ray tube'
_diffrn_standards_decay_% 0
_diffrn_standards_interval_count 0
_diffrn_standards_number 0
_exptl_absorpt_coefficient_mu 2.987
_exptl_absorpt_correction_T_max 1.0454
_exptl_absorpt_correction_T_min 0.9554
_exptl_absorpt_correction_type multi-scan
_exptl_absorpt_process_details 'Sadabs (Sheldrick, 1996)'
_exptl_crystal_colour blue
_exptl_crystal_density_diffrn 1.282
_exptl_crystal_description block
_exptl_crystal_F_000 1746
_exptl_crystal_size_max 0.4
_exptl_crystal_size_mid 0.2
_exptl_crystal_size_min 0.2
_refine_diff_density_max 1.101
_refine_diff_density_min -0.646
_refine_diff_density_rms 0.086
_refine_ls_extinction_method none
_refine_ls_goodness_of_fit_ref 1.064
_refine_ls_hydrogen_treatment constr
_refine_ls_matrix_type full
_refine_ls_number_parameters 1269
_refine_ls_number_reflns 16062
_refine_ls_number_restraints 1691
_refine_ls_restrained_S_all 1.027
_refine_ls_R_factor_all 0.0862
_refine_ls_R_factor_gt 0.0798
_refine_ls_shift/su_max 0.001
_refine_ls_shift/su_mean 0.000
_refine_ls_structure_factor_coef Fsqd
_refine_ls_weighting_details 'w=1/[\s^2^(Fo^2^)+(0.1391P)^2^+9.1936P] where P=(Fo^2^+2Fc^2^)/3'
_refine_ls_weighting_scheme calc
_refine_ls_wR_factor_gt 0.2386
_refine_ls_wR_factor_ref 0.2446
_reflns_Friedel_coverage 0.000
_reflns_number_gt 14409
_reflns_number_total 16062
_reflns_threshold_expression 'I > 2\s(I)'
_cod_data_source_file d2cc04677f3.cif
_cod_data_source_block 220808RAL_AK_492_Li_100K_a
_cod_original_formula_sum 'C41 H57 B Li Mn N3.50 O9.50'
_cod_database_code 7130895
_shelx_shelxl_version_number 2018/1
_shelx_space_group_comment
;
The symmetry employed for this shelxl refinement is uniquely defined
by the following loop, which should always be used as a source of
symmetry information in preference to the above space-group names.
They are only intended as comments.
;

loop_
_space_group_symop_operation_xyz
'x, y, z'
'-x, -y, -z'

loop_
_atom_site_label
_atom_site_type_symbol
_atom_site_fract_x
_atom_site_fract_y
_atom_site_fract_z
_atom_site_U_iso_or_equiv
_atom_site_adp_type
_atom_site_occupancy
_atom_site_site_symmetry_order
_atom_site_calc_flag
_atom_site_refinement_flags_posn
_atom_site_refinement_flags_adp
_atom_site_refinement_flags_occupancy
_atom_site_disorder_assembly
_atom_site_disorder_group
B1 B 0.4885(4) 0.0259(3) 0.6883(2) 0.0293(9) Uani 1 1 d . . . . .
B2 B -0.0125(4) 0.5101(3) 0.8000(2) 0.0357(10) Uani 1 1 d . . . . .
C1 C 0.5304(3) -0.1078(3) 0.79345(19) 0.0281(8) Uani 1 1 d . . . . .
C2 C 0.4245(3) -0.1541(3) 0.7328(2) 0.0321(9) Uani 1 1 d . . . . .
H2 H 0.384722 -0.152410 0.698044 0.039 Uiso 1 1 calc R U . . .
C3 C 0.4362(3) -0.2300(3) 0.7863(2) 0.0344(9) Uani 1 1 d . . . . .
H3 H 0.405434 -0.291098 0.796366 0.041 Uiso 1 1 calc R U . . .
C4 C 0.5320(4) -0.2640(3) 0.8884(2) 0.0375(10) Uani 1 1 d . . . . .
C5 C 0.4873(5) -0.3651(3) 0.9034(3) 0.0527(13) Uani 1 1 d . . . . .
H5A H 0.417036 -0.360083 0.904872 0.079 Uiso 1 1 calc R U . . .
H5B H 0.510003 -0.406761 0.944630 0.079 Uiso 1 1 calc R U . . .
H5C H 0.506372 -0.392913 0.870153 0.079 Uiso 1 1 calc R U . . .
C6 C 0.6401(4) -0.2738(3) 0.8906(2) 0.0430(11) Uani 1 1 d . . . . .
H6A H 0.662602 -0.300002 0.857284 0.064 Uiso 1 1 calc R U . . .
H6B H 0.658698 -0.317578 0.932303 0.064 Uiso 1 1 calc R U . . .
H6C H 0.669307 -0.210230 0.883648 0.064 Uiso 1 1 calc R U . . .
C7 C 0.4922(4) -0.2184(4) 0.9371(2) 0.0489(12) Uani 1 1 d . . . . .
H7A H 0.512765 -0.150816 0.925156 0.073 Uiso 1 1 calc R U . . .
H7B H 0.516589 -0.253887 0.979375 0.073 Uiso 1 1 calc R U . . .
H7C H 0.421752 -0.221537 0.938081 0.073 Uiso 1 1 calc R U . . .
C8 C 0.5121(3) 0.0852(3) 0.78537(19) 0.0279(8) Uani 1 1 d . . . . .
C9 C 0.4074(3) 0.1746(3) 0.71415(19) 0.0300(8) Uani 1 1 d . . . . .
H9 H 0.370672 0.197959 0.676629 0.036 Uiso 1 1 calc R U . . .
C10 C 0.4086(3) 0.2117(3) 0.76185(19) 0.0298(8) Uani 1 1 d . . . . .
H10 H 0.372441 0.265459 0.764910 0.036 Uiso 1 1 calc R U . . .
C11 C 0.4885(4) 0.1715(3) 0.8692(2) 0.0390(10) Uani 1 1 d . . . . .
C12 C 0.4206(5) 0.2502(4) 0.8761(2) 0.0523(13) Uani 1 1 d . . . . .
H12A H 0.438785 0.312310 0.844933 0.079 Uiso 1 1 calc R U . . .
H12B H 0.425014 0.254554 0.919138 0.079 Uiso 1 1 calc R U . . .
H12C H 0.354437 0.234208 0.868606 0.079 Uiso 1 1 calc R U . . .
C13 C 0.5919(4) 0.2023(4) 0.8727(3) 0.0506(12) Uani 1 1 d . . . . .
H13A H 0.635146 0.148235 0.874753 0.076 Uiso 1 1 calc R U . . .
H13B H 0.599506 0.221535 0.910886 0.076 Uiso 1 1 calc R U . . .
H13C H 0.607864 0.257056 0.834856 0.076 Uiso 1 1 calc R U . . .
C14 C 0.4646(4) 0.0786(4) 0.9225(2) 0.0481(12) Uani 1 1 d . . . . .
H14A H 0.395219 0.066605 0.923597 0.072 Uiso 1 1 calc R U . . .
H14B H 0.484047 0.084870 0.963253 0.072 Uiso 1 1 calc R U . . .
H14C H 0.499210 0.024573 0.914914 0.072 Uiso 1 1 calc R U . . .
C15 C 0.5934(3) 0.0452(3) 0.65457(19) 0.0298(8) Uani 1 1 d . . . . .
C16 C 0.6482(3) -0.0281(3) 0.6432(2) 0.0330(9) Uani 1 1 d . . . . .
H16 H 0.624115 -0.092290 0.657833 0.040 Uiso 1 1 calc R U . . .
C17 C 0.7360(3) -0.0110(3) 0.6115(2) 0.0386(10) Uani 1 1 d . . . . .
H17 H 0.771874 -0.063500 0.606100 0.046 Uiso 1 1 calc R U . . .
C18 C 0.7719(4) 0.0812(4) 0.5877(2) 0.0418(10) Uani 1 1 d . . . . .
H18 H 0.832075 0.093042 0.565707 0.050 Uiso 1 1 calc R U . . .
C19 C 0.7190(4) 0.1562(4) 0.5964(2) 0.0458(11) Uani 1 1 d . . . . .
H19 H 0.742683 0.220456 0.579904 0.055 Uiso 1 1 calc R U . . .
C20 C 0.6318(4) 0.1385(3) 0.6289(2) 0.0382(10) Uani 1 1 d . . . . .
H20 H 0.596571 0.191495 0.634107 0.046 Uiso 1 1 calc R U . . .
C21 C 0.4032(3) 0.0400(3) 0.63559(19) 0.0315(8) Uani 1 1 d . . . . .
C22 C 0.4257(4) 0.0491(4) 0.5716(2) 0.0410(10) Uani 1 1 d . . . . .
H22 H 0.491075 0.047226 0.558872 0.049 Uiso 1 1 calc R U . . .
C23 C 0.3536(4) 0.0609(4) 0.5268(2) 0.0511(12) Uani 1 1 d . . . . .
H23 H 0.370588 0.066606 0.484115 0.061 Uiso 1 1 calc R U . . .
C24 C 0.2584(4) 0.0645(4) 0.5435(2) 0.0467(11) Uani 1 1 d . . . . .
H24 H 0.209767 0.072901 0.512632 0.056 Uiso 1 1 calc R U . . .
C25 C 0.2341(4) 0.0555(3) 0.6064(2) 0.0409(10) Uani 1 1 d . . . . .
H25 H 0.168735 0.057867 0.618947 0.049 Uiso 1 1 calc R U . . .
C26 C 0.3061(3) 0.0431(3) 0.6501(2) 0.0343(9) Uani 1 1 d . . . . .
H26 H 0.288137 0.036387 0.692797 0.041 Uiso 1 1 calc R U . . .
C27 C 0.7025(3) 0.0965(3) 0.7794(2) 0.0386(10) Uani 1 1 d . . . . .
C28 C 0.6626(3) -0.0388(3) 0.8892(2) 0.0355(9) Uani 1 1 d . . . . .
C29 C 0.7236(3) -0.0753(3) 0.7846(2) 0.0347(9) Uani 1 1 d . . . . .
C30 C 0.0274(3) 0.4416(3) 0.7080(2) 0.0318(8) Uani 1 1 d . . . . .
H30 H -0.020588 0.485784 0.680111 0.038 Uiso 1 1 calc R U . . .
C31 C -0.0764(4) 0.3512(3) 0.7821(2) 0.0424(11) Uani 1 1 d . . . . .
H31 H -0.114927 0.329298 0.819773 0.051 Uiso 1 1 calc R U . . .
C32 C -0.0647(3) 0.3059(3) 0.7385(2) 0.0393(10) Uani 1 1 d . . . . .
H32 H -0.093866 0.246906 0.739152 0.047 Uiso 1 1 calc R U . . .
C33 C 0.0273(5) 0.3334(4) 0.6356(2) 0.0556(13) Uani 1 1 d D . . . .
C34A C -0.0299(12) 0.2446(9) 0.6326(13) 0.063(4) Uani 0.597(10) 1 d D U P A 1
H34A H -0.011032 0.187585 0.667747 0.094 Uiso 0.597(10) 1 calc R U P A 1
H34B H -0.016188 0.233473 0.592008 0.094 Uiso 0.597(10) 1 calc R U P A 1
H34C H -0.098929 0.256347 0.636213 0.094 Uiso 0.597(10) 1 calc R U P A 1
C35A C 0.1345(7) 0.3134(8) 0.6357(8) 0.071(3) Uani 0.597(10) 1 d D U P A 1
H35A H 0.168828 0.373118 0.612668 0.106 Uiso 0.597(10) 1 calc R U P A 1
H35B H 0.147264 0.264536 0.614876 0.106 Uiso 0.597(10) 1 calc R U P A 1
H35C H 0.156674 0.289649 0.679694 0.106 Uiso 0.597(10) 1 calc R U P A 1
C36A C -0.0010(10) 0.4217(7) 0.5786(5) 0.067(3) Uani 0.597(10) 1 d D U P A 1
H36A H -0.070650 0.431814 0.579836 0.100 Uiso 0.597(10) 1 calc R U P A 1
H36B H 0.017207 0.410160 0.538789 0.100 Uiso 0.597(10) 1 calc R U P A 1
H36C H 0.032478 0.479251 0.581183 0.100 Uiso 0.597(10) 1 calc R U P A 1
C34B C -0.0453(18) 0.2623(16) 0.6270(19) 0.053(4) Uani 0.403(10) 1 d D U P A 2
H34D H -0.039837 0.201134 0.661730 0.079 Uiso 0.403(10) 1 calc R U P A 2
H34E H -0.032944 0.251129 0.586225 0.079 Uiso 0.403(10) 1 calc R U P A 2
H34F H -0.110244 0.288498 0.627340 0.079 Uiso 0.403(10) 1 calc R U P A 2
C35B C 0.1290(13) 0.2778(14) 0.6557(9) 0.059(4) Uani 0.403(10) 1 d D U P A 2
H35D H 0.178993 0.324825 0.655748 0.088 Uiso 0.403(10) 1 calc R U P A 2
H35E H 0.146825 0.244367 0.625241 0.088 Uiso 0.403(10) 1 calc R U P A 2
H35F H 0.122456 0.230572 0.698412 0.088 Uiso 0.403(10) 1 calc R U P A 2
C36B C 0.0480(11) 0.4121(11) 0.5730(7) 0.042(3) Uani 0.403(10) 1 d D U P A 2
H36D H -0.004432 0.414754 0.543553 0.062 Uiso 0.403(10) 1 calc R U P A 2
H36E H 0.108591 0.397838 0.554538 0.062 Uiso 0.403(10) 1 calc R U P A 2
H36F H 0.053283 0.474428 0.580519 0.062 Uiso 0.403(10) 1 calc R U P A 2
C37 C 0.0371(3) 0.6409(3) 0.69418(19) 0.0307(8) Uani 1 1 d . . . . .
C38 C -0.0713(3) 0.6903(3) 0.7547(2) 0.0344(9) Uani 1 1 d . . . . .
H38 H -0.113257 0.689287 0.789131 0.041 Uiso 1 1 calc R U . . .
C39 C -0.0534(3) 0.7666(3) 0.7025(2) 0.0344(9) Uani 1 1 d . . . . .
H39 H -0.081174 0.829092 0.693001 0.041 Uiso 1 1 calc R U . . .
C40 C 0.0493(4) 0.8010(3) 0.6016(2) 0.0409(10) Uani 1 1 d . . . . .
C41 C 0.0060(4) 0.9021(4) 0.5881(3) 0.0532(13) Uani 1 1 d . . . . .
H41A H -0.064324 0.897847 0.588157 0.080 Uiso 1 1 calc R U . . .
H41B H 0.028934 0.943858 0.546341 0.080 Uiso 1 1 calc R U . . .
H41C H 0.025714 0.929391 0.620985 0.080 Uiso 1 1 calc R U . . .
C42 C 0.1577(4) 0.8100(3) 0.6012(2) 0.0434(11) Uani 1 1 d . . . . .
H42A H 0.176957 0.832024 0.636601 0.065 Uiso 1 1 calc R U . . .
H42B H 0.179412 0.856764 0.560900 0.065 Uiso 1 1 calc R U . . .
H42C H 0.186931 0.746921 0.605915 0.065 Uiso 1 1 calc R U . . .
C43 C 0.0149(5) 0.7595(5) 0.5505(2) 0.0663(18) Uani 1 1 d . . . . .
H43A H 0.038555 0.693135 0.559808 0.100 Uiso 1 1 calc R U . . .
H43B H 0.039756 0.799183 0.508770 0.100 Uiso 1 1 calc R U . . .
H43C H -0.055554 0.759451 0.550199 0.100 Uiso 1 1 calc R U . . .
C44 C 0.0898(4) 0.4955(3) 0.8367(2) 0.0394(10) Uani 1 1 d . . . . .
C45 C 0.1280(4) 0.4035(4) 0.8660(2) 0.0472(11) Uani 1 1 d . . . . .
H45 H 0.094668 0.348425 0.863132 0.057 Uiso 1 1 calc R U . . .
C46 C 0.2135(5) 0.3907(5) 0.8992(3) 0.0572(14) Uani 1 1 d . . . . .
H46 H 0.237948 0.327359 0.918358 0.069 Uiso 1 1 calc R U . . .
C47 C 0.2631(4) 0.4691(5) 0.9045(3) 0.0561(13) Uani 1 1 d . . . . .
H47 H 0.322184 0.460270 0.926463 0.067 Uiso 1 1 calc R U . . .
C48 C 0.2254(4) 0.5619(5) 0.8772(3) 0.0564(13) Uani 1 1 d . . . . .
H48 H 0.258292 0.616673 0.880984 0.068 Uiso 1 1 calc R U . . .
C49 C 0.1402(4) 0.5731(4) 0.8448(2) 0.0485(12) Uani 1 1 d . . . . .
H49 H 0.114613 0.636295 0.827244 0.058 Uiso 1 1 calc R U . . .
C50 C -0.1025(4) 0.4992(3) 0.8504(2) 0.0399(10) Uani 1 1 d . . . . .
C51 C -0.1971(4) 0.4841(3) 0.8369(3) 0.0474(11) Uani 1 1 d . . . . .
H51 H -0.210413 0.479766 0.796035 0.057 Uiso 1 1 calc R U . . .
C52 C -0.2731(4) 0.4750(4) 0.8796(3) 0.0536(12) Uani 1 1 d . . . . .
H52 H -0.336425 0.462884 0.868564 0.064 Uiso 1 1 calc R U . . .
C54 C -0.1640(5) 0.5020(4) 0.9535(3) 0.0540(13) Uani 1 1 d . . . . .
H54 H -0.151534 0.510132 0.993441 0.065 Uiso 1 1 calc R U . . .
C55 C -0.0887(4) 0.5087(3) 0.9105(2) 0.0451(11) Uani 1 1 d . . . . .
H55 H -0.025582 0.520219 0.922196 0.054 Uiso 1 1 calc R U . . .
C56 C 0.2301(4) 0.6137(3) 0.7029(2) 0.0406(10) Uani 1 1 d . . . . .
C59 C -0.0341(4) 1.0417(4) 0.7995(3) 0.0492(12) Uani 1 1 d . . . . .
H59 H -0.040579 1.087738 0.758360 0.059 Uiso 1 1 calc R U . . .
C60 C -0.0794(4) 1.0475(4) 0.8603(3) 0.0517(12) Uani 1 1 d . . . . .
H60A H -0.103336 1.113947 0.853364 0.062 Uiso 1 1 calc R U . . .
H60B H -0.135223 1.003099 0.871847 0.062 Uiso 1 1 calc R U . . .
C61 C 0.0454(5) 1.0973(5) 0.9194(4) 0.074(2) Uani 1 1 d . . . . .
H61 H 0.028219 1.132721 0.947240 0.089 Uiso 1 1 calc R U . . .
C62 C 0.1332(5) 1.1151(5) 0.8817(4) 0.081(2) Uani 1 1 d . . . . .
H62 H 0.156921 1.176806 0.857014 0.098 Uiso 1 1 calc R U . . .
C63 C 0.2399(4) 1.0301(5) 0.8356(3) 0.0602(14) Uani 1 1 d . . . . .
H63A H 0.297173 1.069561 0.836540 0.072 Uiso 1 1 calc R U . . .
H63B H 0.206076 1.060494 0.795202 0.072 Uiso 1 1 calc R U . . .
C64 C 0.2694(4) 0.9290(5) 0.8407(3) 0.0621(14) Uani 1 1 d . . . . .
H64A H 0.304020 0.929619 0.801147 0.075 Uiso 1 1 calc R U . . .
H64B H 0.313939 0.904268 0.876547 0.075 Uiso 1 1 calc R U . . .
C65 C 0.1433(5) 0.8599(4) 0.7939(3) 0.0643(15) Uani 1 1 d . . . . .
H65A H 0.106022 0.799082 0.804765 0.077 Uiso 1 1 calc R U . . .
H65B H 0.193738 0.857643 0.762308 0.077 Uiso 1 1 calc R U . . .
C66 C 0.0771(5) 0.9441(4) 0.7645(3) 0.0550(13) Uani 1 1 d . . . . .
H66A H 0.114940 1.003430 0.743768 0.066 Uiso 1 1 calc R U . . .
H66B H 0.036443 0.930590 0.732137 0.066 Uiso 1 1 calc R U . . .
C67 C -0.2549(5) 0.4840(3) 0.9395(3) 0.0539(13) Uani 1 1 d . . . . .
H67 H -0.305632 0.477506 0.969872 0.065 Uiso 1 1 calc R U . . .
C68 C 0.2135(4) 0.8562(5) 1.0213(3) 0.0575(14) Uani 1 1 d . . . . .
H68A H 0.213770 0.821795 1.067118 0.086 Uiso 1 1 calc R U . . .
H68B H 0.219378 0.925781 1.013849 0.086 Uiso 1 1 calc R U . . .
H68C H 0.267818 0.834203 1.000663 0.086 Uiso 1 1 calc R U . . .
C69 C 0.1165(4) 0.7364(4) 1.0026(3) 0.0501(12) Uani 1 1 d . . . . .
H69A H 0.130715 0.696328 1.046796 0.060 Uiso 1 1 calc R U . . .
H69B H 0.161758 0.718139 0.973411 0.060 Uiso 1 1 calc R U . . .
C70 C 0.0156(4) 0.7207(4) 0.9871(2) 0.0521(13) Uani 1 1 d . . . . .
H70A H 0.006900 0.653077 0.987906 0.062 Uiso 1 1 calc R U . . .
H70B H -0.029146 0.732980 1.018907 0.062 Uiso 1 1 calc R U . . .
C71 C -0.1016(4) 0.7786(4) 0.9098(3) 0.0550(14) Uani 1 1 d . . . . .
H71A H -0.118843 0.710762 0.917785 0.083 Uiso 1 1 calc R U . . .
H71B H -0.110332 0.814710 0.864698 0.083 Uiso 1 1 calc R U . . .
H71C H -0.142974 0.806173 0.935853 0.083 Uiso 1 1 calc R U . . .
Li1 Li 0.0789(5) 0.9088(5) 0.9058(3) 0.0348(15) Uani 1 1 d . . . . .
Li2 Li 0.6049(6) 0.5921(6) 0.6022(4) 0.0456(18) Uani 1 1 d . . . . .
Mn1 Mn 0.62783(5) -0.00902(4) 0.80677(3) 0.02855(17) Uani 1 1 d . . . . .
Mn2 Mn 0.13769(5) 0.54288(5) 0.68272(4) 0.03658(19) Uani 1 1 d . . . . .
N1 N 0.4812(2) -0.0791(2) 0.73778(15) 0.0269(7) Uani 1 1 d . . . . .
N2 N 0.4691(2) 0.0960(2) 0.72879(15) 0.0271(7) Uani 1 1 d . . . . .
N3 N 0.5016(3) -0.2019(2) 0.82365(16) 0.0322(7) Uani 1 1 d . . . . .
N4 N 0.4731(3) 0.1565(2) 0.80634(16) 0.0292(7) Uani 1 1 d . . . . .
N5 N -0.0223(3) 0.4354(2) 0.76278(17) 0.0333(8) Uani 1 1 d . . . . .
N6 N -0.0170(3) 0.6132(2) 0.74886(17) 0.0314(7) Uani 1 1 d . . . . .
N7 N -0.0019(3) 0.3619(2) 0.69209(17) 0.0342(8) Uani 1 1 d . . . . .
O9 O 0.0134(3) 0.7367(2) 0.66528(16) 0.0466(8) Uani 1 1 d . . . . .
O10 O 0.0193(3) 0.9560(2) 0.81463(16) 0.0476(8) Uani 1 1 d . . . . .
O11 O -0.0130(3) 1.0227(3) 0.91176(17) 0.0469(8) Uani 1 1 d . . . . .
O12 O 0.1785(3) 1.0244(3) 0.8876(2) 0.0607(10) Uani 1 1 d . . . . .
O13 O 0.1885(3) 0.8664(3) 0.85039(18) 0.0582(10) Uani 1 1 d . . . . .
O1 O 0.7514(3) 0.1646(3) 0.7605(2) 0.0543(9) Uani 1 1 d . . . . .
O2 O 0.7874(3) -0.1157(3) 0.76948(16) 0.0480(8) Uani 1 1 d . . . . .
O3 O 0.6963(3) -0.0570(2) 0.93940(15) 0.0463(8) Uani 1 1 d . . . . .
O4 O 0.2918(3) 0.6554(3) 0.71713(18) 0.0511(9) Uani 1 1 d . . . . .
O7 O -0.0038(3) 0.7849(2) 0.92589(15) 0.0437(8) Uani 1 1 d . . . . .
O8 O 0.1269(3) 0.8372(2) 0.99569(16) 0.0434(7) Uani 1 1 d . . . . .
C57A C 0.1642(11) 0.5819(12) 0.5953(6) 0.051(3) Uani 0.59(2) 1 d D U P A 1
O5A O 0.1916(8) 0.6061(9) 0.5423(5) 0.065(3) Uani 0.59(2) 1 d D U P A 1
C57B C 0.1900(16) 0.5576(17) 0.6085(8) 0.049(3) Uani 0.41(2) 1 d D U P A 2
O5B O 0.2315(13) 0.5687(11) 0.5602(6) 0.059(3) Uani 0.41(2) 1 d D U P A 2
C58A C 0.2118(8) 0.4375(8) 0.7249(6) 0.050(2) Uani 0.597(10) 1 d D U P A 1
O6A O 0.2588(5) 0.3710(5) 0.7536(5) 0.069(2) Uani 0.597(10) 1 d D U P A 1
C58B C 0.2247(12) 0.4554(12) 0.6941(10) 0.053(3) Uani 0.403(10) 1 d D U P A 2
O6B O 0.2887(8) 0.4005(8) 0.7055(7) 0.068(3) Uani 0.403(10) 1 d D U P A 2
O9A O 0.4619(5) 0.6413(6) 0.5896(4) 0.0644(16) Uani 0.595(6) 1 d D U P B 1
O10A O 0.6002(6) 0.6211(7) 0.5106(4) 0.0602(19) Uani 0.595(6) 1 d D U P B 1
C50A C 0.435(2) 0.739(2) 0.5782(17) 0.064(3) Uani 0.595(6) 1 d D U P B 1
H50A H 0.468412 0.779388 0.539837 0.096 Uiso 0.595(6) 1 calc R U P B 1
H50B H 0.452570 0.758781 0.614654 0.096 Uiso 0.595(6) 1 calc R U P B 1
H50C H 0.365344 0.745029 0.572194 0.096 Uiso 0.595(6) 1 calc R U P B 1
C51A C 0.4380(8) 0.6042(9) 0.5401(5) 0.0701(19) Uani 0.595(6) 1 d D U P B 1
H51A H 0.371268 0.622370 0.526413 0.084 Uiso 0.595(6) 1 calc R U P B 1
H51B H 0.442663 0.532865 0.555233 0.084 Uiso 0.595(6) 1 calc R U P B 1
C52A C 0.5082(8) 0.6465(10) 0.4846(5) 0.0657(18) Uani 0.595(6) 1 d D U P B 1
H52A H 0.496991 0.618633 0.450059 0.079 Uiso 0.595(6) 1 calc R U P B 1
H52B H 0.501339 0.717609 0.467319 0.079 Uiso 0.595(6) 1 calc R U P B 1
C53A C 0.6739(8) 0.6567(9) 0.4639(5) 0.063(2) Uani 0.595(6) 1 d D U P B 1
H53A H 0.675069 0.618995 0.434459 0.094 Uiso 0.595(6) 1 calc R U P B 1
H53B H 0.736243 0.651123 0.484794 0.094 Uiso 0.595(6) 1 calc R U P B 1
H53C H 0.661382 0.724732 0.440305 0.094 Uiso 0.595(6) 1 calc R U P B 1
O9B O 0.4993(8) 0.6941(9) 0.5575(5) 0.0676(19) Uani 0.405(6) 1 d D U P B 2
O10B O 0.6154(9) 0.5994(11) 0.5024(7) 0.060(2) Uani 0.405(6) 1 d D U P B 2
C50B C 0.426(3) 0.740(4) 0.582(3) 0.066(4) Uani 0.405(6) 1 d D U P B 2
H50D H 0.429487 0.810357 0.560513 0.099 Uiso 0.405(6) 1 calc R U P B 2
H50E H 0.433499 0.726190 0.627560 0.099 Uiso 0.405(6) 1 calc R U P B 2
H50F H 0.362843 0.716741 0.573657 0.099 Uiso 0.405(6) 1 calc R U P B 2
C51B C 0.4657(11) 0.6760(14) 0.5006(7) 0.070(2) Uani 0.405(6) 1 d D U P B 2
H51C H 0.422464 0.728155 0.476117 0.084 Uiso 0.405(6) 1 calc R U P B 2
H51D H 0.431414 0.613408 0.511456 0.084 Uiso 0.405(6) 1 calc R U P B 2
C52B C 0.5589(13) 0.6741(12) 0.4633(7) 0.065(2) Uani 0.405(6) 1 d D U P B 2
H52C H 0.544855 0.661553 0.422973 0.079 Uiso 0.405(6) 1 calc R U P B 2
H52D H 0.592935 0.736709 0.453056 0.079 Uiso 0.405(6) 1 calc R U P B 2
C53B C 0.7096(11) 0.5983(14) 0.4747(8) 0.067(3) Uani 0.405(6) 1 d D U P B 2
H53D H 0.703508 0.600695 0.430247 0.100 Uiso 0.405(6) 1 calc R U P B 2
H53E H 0.743288 0.539026 0.498462 0.100 Uiso 0.405(6) 1 calc R U P B 2
H53F H 0.746296 0.654560 0.476421 0.100 Uiso 0.405(6) 1 calc R U P B 2
C1A C 0.4073(12) 0.6179(12) 0.3197(8) 0.051(3) Uani 0.510(5) 1 d D U P C 1
H1A1 H 0.386492 0.610943 0.278907 0.061 Uiso 0.510(5) 1 calc R U P C 1
H1A2 H 0.439838 0.681138 0.310549 0.061 Uiso 0.510(5) 1 calc R U P C 1
C2A C 0.3230(8) 0.6128(8) 0.3623(6) 0.049(2) Uani 0.510(5) 1 d D U P C 1
H2A1 H 0.342514 0.630135 0.399954 0.059 Uiso 0.510(5) 1 calc R U P C 1
H2A2 H 0.273509 0.659521 0.339591 0.059 Uiso 0.510(5) 1 calc R U P C 1
O14A O 0.4725(5) 0.5409(5) 0.3508(3) 0.0494(17) Uani 0.510(5) 1 d D U P C 1
O15A O 0.2843(6) 0.5189(5) 0.3819(4) 0.0457(16) Uani 0.510(5) 1 d D U P C 1
C3A C 0.2283(8) 0.4957(7) 0.3361(6) 0.051(2) Uani 0.510(5) 1 d D U P C 1
H3A1 H 0.267870 0.498642 0.297953 0.062 Uiso 0.510(5) 1 calc R U P C 1
H3A2 H 0.173832 0.541303 0.322896 0.062 Uiso 0.510(5) 1 calc R U P C 1
C4A C 0.5359(8) 0.5130(8) 0.3063(5) 0.053(2) Uani 0.510(5) 1 d D U P C 1
H4A1 H 0.588973 0.472806 0.330097 0.063 Uiso 0.510(5) 1 calc R U P C 1
H4A2 H 0.564437 0.571779 0.275581 0.063 Uiso 0.510(5) 1 calc R U P C 1
C5A C 0.4843(8) 0.4584(8) 0.2711(5) 0.053(2) Uani 0.510(5) 1 d D U P C 1
H5A1 H 0.441577 0.501924 0.239242 0.063 Uiso 0.510(5) 1 calc R U P C 1
H5A2 H 0.530611 0.428318 0.248653 0.063 Uiso 0.510(5) 1 calc R U P C 1
O16A O 0.4286(5) 0.3852(5) 0.3171(3) 0.0472(16) Uani 0.510(5) 1 d D U P C 1
C6A C 0.3618(16) 0.3319(15) 0.2935(9) 0.053(3) Uani 0.510(5) 1 d D U P C 1
H6A1 H 0.395669 0.288941 0.273535 0.063 Uiso 0.510(5) 1 calc R U P C 1
H6A2 H 0.319290 0.375931 0.261798 0.063 Uiso 0.510(5) 1 calc R U P C 1
C7A C 0.3057(11) 0.2748(9) 0.3505(6) 0.055(2) Uani 0.510(5) 1 d D U P C 1
H7A1 H 0.249864 0.245477 0.336489 0.067 Uiso 0.510(5) 1 calc R U P C 1
H7A2 H 0.346553 0.221494 0.376416 0.067 Uiso 0.510(5) 1 calc R U P C 1
O17A O 0.2712(5) 0.3300(5) 0.3901(4) 0.0525(17) Uani 0.510(5) 1 d D U P C 1
C8A C 0.1913(11) 0.3928(10) 0.3687(10) 0.055(3) Uani 0.510(5) 1 d D U P C 1
H8A1 H 0.148885 0.391480 0.405275 0.066 Uiso 0.510(5) 1 calc R U P C 1
H8A2 H 0.153587 0.370948 0.338379 0.066 Uiso 0.510(5) 1 calc R U P C 1
C1B C 0.2953(9) 0.5789(9) 0.3941(7) 0.059(3) Uani 0.490(5) 1 d D . P C 2
H1B1 H 0.280588 0.648761 0.376864 0.071 Uiso 0.490(5) 1 calc R U P C 2
H1B2 H 0.291679 0.559874 0.441090 0.071 Uiso 0.490(5) 1 calc R U P C 2
C2B C 0.2235(10) 0.5243(7) 0.3718(6) 0.053(3) Uani 0.490(5) 1 d D . P C 2
H2B1 H 0.159016 0.532561 0.389046 0.064 Uiso 0.490(5) 1 calc R U P C 2
H2B2 H 0.221132 0.548021 0.324797 0.064 Uiso 0.490(5) 1 calc R U P C 2
O14B O 0.3913(6) 0.5622(5) 0.3746(3) 0.052(2) Uani 0.490(5) 1 d D . P C 2
O15B O 0.2502(5) 0.4262(4) 0.3932(3) 0.0402(16) Uani 0.490(5) 1 d D . P C 2
C3B C 0.2030(10) 0.3716(11) 0.3589(8) 0.050(3) Uani 0.490(5) 1 d D . P C 2
H3B1 H 0.207288 0.405554 0.312471 0.060 Uiso 0.490(5) 1 calc R U P C 2
H3B2 H 0.134354 0.361677 0.371770 0.060 Uiso 0.490(5) 1 calc R U P C 2
C4B C 0.416(2) 0.6165(12) 0.3084(8) 0.075(6) Uani 0.490(5) 1 d D . P C 2
H4B1 H 0.457956 0.672027 0.306861 0.090 Uiso 0.490(5) 1 calc R U P C 2
H4B2 H 0.357325 0.641503 0.284374 0.090 Uiso 0.490(5) 1 calc R U P C 2
C5B C 0.4674(10) 0.5515(9) 0.2799(6) 0.065(3) Uani 0.490(5) 1 d D . P C 2
H5B1 H 0.479873 0.584330 0.234001 0.078 Uiso 0.490(5) 1 calc R U P C 2
H5B2 H 0.529687 0.531186 0.301039 0.078 Uiso 0.490(5) 1 calc R U P C 2
O16B O 0.4060(5) 0.4696(5) 0.2891(3) 0.0433(17) Uani 0.490(5) 1 d D . P C 2
C6B C 0.4442(9) 0.3939(7) 0.2691(5) 0.049(2) Uani 0.490(5) 1 d D . P C 2
H6B1 H 0.506429 0.371556 0.289758 0.059 Uiso 0.490(5) 1 calc R U P C 2
H6B2 H 0.454330 0.415502 0.222382 0.059 Uiso 0.490(5) 1 calc R U P C 2
C7B C 0.3721(17) 0.3160(13) 0.2887(8) 0.056(4) Uani 0.490(5) 1 d D . P C 2
H7B1 H 0.311305 0.337944 0.266008 0.067 Uiso 0.490(5) 1 calc R U P C 2
H7B2 H 0.395559 0.258909 0.277963 0.067 Uiso 0.490(5) 1 calc R U P C 2
O17B O 0.3554(7) 0.2904(5) 0.3577(3) 0.0468(18) Uani 0.490(5) 1 d D . P C 2
C8B C 0.2558(9) 0.2751(8) 0.3757(6) 0.054(3) Uani 0.490(5) 1 d D . P C 2
H8B1 H 0.249863 0.241447 0.422109 0.065 Uiso 0.490(5) 1 calc R U P C 2
H8B2 H 0.226236 0.233655 0.353403 0.065 Uiso 0.490(5) 1 calc R U P C 2

loop_
_atom_site_aniso_label
_atom_site_aniso_U_11
_atom_site_aniso_U_22
_atom_site_aniso_U_33
_atom_site_aniso_U_23
_atom_site_aniso_U_13
_atom_site_aniso_U_12
B1 0.039(2) 0.024(2) 0.025(2) -0.0063(16) -0.0033(17) -0.0020(17)
B2 0.053(3) 0.019(2) 0.030(2) -0.0008(17) 0.002(2) -0.0003(19)
C1 0.034(2) 0.0228(18) 0.0268(18) -0.0066(15) -0.0009(15) -0.0002(15)
C2 0.041(2) 0.0274(19) 0.029(2) -0.0098(16) -0.0026(17) -0.0034(16)
C3 0.045(2) 0.0254(19) 0.033(2) -0.0096(16) -0.0018(18) -0.0056(17)
C4 0.055(3) 0.0235(19) 0.029(2) -0.0014(16) -0.0053(19) -0.0024(18)
C5 0.074(4) 0.027(2) 0.046(3) 0.004(2) -0.011(3) -0.009(2)
C6 0.059(3) 0.028(2) 0.037(2) -0.0027(18) -0.012(2) 0.0018(19)
C7 0.068(3) 0.046(3) 0.027(2) -0.0046(19) 0.001(2) 0.000(2)
C8 0.034(2) 0.0220(18) 0.0261(18) -0.0056(14) -0.0026(15) -0.0008(15)
C9 0.037(2) 0.0231(18) 0.0266(19) -0.0030(15) -0.0050(16) 0.0006(15)
C10 0.038(2) 0.0192(17) 0.0282(19) -0.0022(14) -0.0051(16) 0.0016(15)
C11 0.064(3) 0.028(2) 0.027(2) -0.0103(16) -0.0126(19) 0.0110(19)
C12 0.080(4) 0.045(3) 0.041(3) -0.025(2) -0.020(3) 0.021(3)
C13 0.067(3) 0.039(3) 0.051(3) -0.021(2) -0.023(2) 0.005(2)
C14 0.077(4) 0.040(3) 0.024(2) -0.0065(18) -0.003(2) 0.014(2)
C15 0.037(2) 0.0275(19) 0.0250(19) -0.0080(15) -0.0057(16) -0.0017(15)
C16 0.043(2) 0.0265(19) 0.029(2) -0.0076(16) -0.0034(17) -0.0010(16)
C17 0.041(2) 0.039(2) 0.039(2) -0.0164(19) -0.0009(18) 0.0019(18)
C18 0.043(3) 0.050(3) 0.034(2) -0.016(2) 0.0054(19) -0.009(2)
C19 0.057(3) 0.033(2) 0.047(3) -0.013(2) 0.008(2) -0.013(2)
C20 0.049(3) 0.026(2) 0.040(2) -0.0099(17) 0.0038(19) -0.0035(18)
C21 0.044(2) 0.0218(18) 0.0277(19) -0.0055(15) -0.0064(16) -0.0022(16)
C22 0.048(3) 0.046(3) 0.030(2) -0.0122(19) -0.0047(18) -0.001(2)
C23 0.060(3) 0.064(3) 0.031(2) -0.017(2) -0.009(2) -0.001(3)
C24 0.053(3) 0.050(3) 0.037(2) -0.013(2) -0.017(2) -0.002(2)
C25 0.042(2) 0.035(2) 0.047(2) -0.013(2) -0.0084(19) -0.0012(19)
C26 0.046(2) 0.027(2) 0.029(2) -0.0069(16) -0.0025(17) -0.0036(17)
C27 0.039(2) 0.033(2) 0.040(2) -0.0059(18) -0.0111(19) 0.0033(17)
C28 0.045(2) 0.026(2) 0.036(2) -0.0110(17) -0.0019(18) 0.0003(17)
C29 0.041(2) 0.033(2) 0.028(2) -0.0068(17) -0.0100(17) 0.0024(17)
C30 0.039(2) 0.0224(18) 0.0301(19) -0.0025(15) -0.0080(16) 0.0023(15)
C31 0.054(3) 0.0192(19) 0.046(3) -0.0005(17) 0.010(2) -0.0035(18)
C32 0.046(3) 0.0205(19) 0.046(2) -0.0025(17) -0.0016(19) -0.0036(17)
C33 0.099(4) 0.038(3) 0.030(2) -0.0107(19) 0.005(2) -0.025(2)
C34A 0.109(8) 0.036(6) 0.043(6) -0.011(6) -0.010(6) -0.020(6)
C35A 0.100(5) 0.040(7) 0.075(8) -0.026(5) 0.039(5) -0.021(5)
C36A 0.124(9) 0.042(5) 0.033(4) -0.010(3) 0.002(6) -0.027(6)
C34B 0.091(8) 0.025(6) 0.041(8) -0.011(6) -0.001(7) -0.010(6)
C35B 0.086(7) 0.047(9) 0.051(8) -0.029(7) 0.019(6) -0.002(6)
C36B 0.053(8) 0.036(5) 0.036(5) -0.012(4) 0.018(5) -0.008(5)
C37 0.034(2) 0.0263(18) 0.0289(19) -0.0050(15) -0.0049(16) -0.0044(15)
C38 0.045(2) 0.0222(18) 0.034(2) -0.0072(16) 0.0016(18) 0.0003(16)
C39 0.040(2) 0.0233(19) 0.037(2) -0.0054(16) -0.0055(17) 0.0010(16)
C40 0.056(3) 0.034(2) 0.026(2) 0.0012(17) -0.0054(19) -0.0062(19)
C41 0.056(3) 0.039(3) 0.047(3) 0.012(2) -0.007(2) -0.002(2)
C42 0.055(3) 0.033(2) 0.037(2) -0.0031(19) 0.005(2) -0.008(2)
C43 0.094(5) 0.072(4) 0.027(2) -0.006(2) -0.004(3) -0.033(3)
C44 0.053(3) 0.030(2) 0.032(2) -0.0066(17) 0.0013(19) 0.0017(18)
C45 0.065(3) 0.036(2) 0.042(3) -0.013(2) -0.007(2) 0.010(2)
C46 0.073(4) 0.057(3) 0.045(3) -0.022(3) -0.014(3) 0.026(3)
C47 0.058(3) 0.076(4) 0.037(3) -0.021(3) -0.011(2) 0.012(3)
C48 0.066(3) 0.061(3) 0.039(3) -0.012(2) -0.008(2) -0.007(3)
C49 0.062(3) 0.038(2) 0.042(3) -0.006(2) -0.007(2) -0.004(2)
C50 0.057(3) 0.0164(18) 0.038(2) 0.0020(16) 0.0093(19) 0.0025(17)
C51 0.059(3) 0.029(2) 0.047(3) -0.003(2) 0.009(2) 0.003(2)
C52 0.054(3) 0.030(2) 0.067(3) -0.003(2) 0.012(2) 0.003(2)
C54 0.075(3) 0.029(2) 0.051(3) -0.004(2) 0.017(2) 0.004(2)
C55 0.059(3) 0.026(2) 0.045(2) -0.0047(19) 0.009(2) 0.001(2)
C56 0.043(2) 0.032(2) 0.044(3) -0.0084(19) 0.000(2) -0.0024(18)
C59 0.054(3) 0.038(2) 0.043(3) 0.006(2) -0.009(2) 0.004(2)
C60 0.047(3) 0.044(3) 0.051(3) 0.004(2) -0.003(2) 0.006(2)
C61 0.069(4) 0.056(4) 0.118(6) -0.056(4) 0.014(4) -0.007(3)
C62 0.076(4) 0.043(3) 0.137(7) -0.044(4) 0.018(4) -0.019(3)
C63 0.047(3) 0.065(3) 0.058(3) -0.003(3) -0.002(2) -0.017(2)
C64 0.050(3) 0.081(4) 0.046(3) -0.007(3) 0.005(2) 0.011(3)
C65 0.098(5) 0.041(3) 0.055(3) -0.017(2) 0.013(3) 0.001(3)
C66 0.080(4) 0.048(3) 0.038(3) -0.016(2) 0.001(2) -0.012(3)
C67 0.072(3) 0.026(2) 0.054(3) 0.000(2) 0.026(3) 0.007(2)
C68 0.053(3) 0.071(4) 0.047(3) -0.017(3) -0.007(2) -0.006(3)
C69 0.072(3) 0.031(2) 0.042(3) -0.004(2) -0.014(2) 0.003(2)
C70 0.077(4) 0.031(2) 0.040(3) 0.0011(19) -0.012(2) -0.010(2)
C71 0.064(3) 0.037(3) 0.054(3) 0.001(2) -0.014(3) -0.016(2)
Li1 0.040(4) 0.025(3) 0.034(3) -0.002(3) 0.002(3) -0.002(3)
Li2 0.038(4) 0.039(4) 0.051(4) -0.001(3) -0.002(3) -0.001(3)
Mn1 0.0350(4) 0.0213(3) 0.0277(3) -0.0052(2) -0.0063(3) 0.0007(2)
Mn2 0.0377(4) 0.0267(3) 0.0465(4) -0.0134(3) 0.0021(3) -0.0042(3)
N1 0.0356(18) 0.0212(15) 0.0237(15) -0.0067(12) -0.0016(13) -0.0023(13)
N2 0.0358(18) 0.0220(15) 0.0215(15) -0.0039(12) -0.0047(13) 0.0009(13)
N3 0.045(2) 0.0231(16) 0.0273(17) -0.0056(13) -0.0025(14) -0.0004(14)
N4 0.0423(19) 0.0197(15) 0.0256(16) -0.0068(12) -0.0068(14) 0.0017(13)
N5 0.042(2) 0.0192(15) 0.0340(18) -0.0017(13) 0.0000(15) -0.0021(14)
N6 0.0407(19) 0.0186(15) 0.0322(17) -0.0041(13) -0.0003(14) -0.0017(13)
N7 0.045(2) 0.0199(16) 0.0345(18) -0.0032(13) -0.0065(15) -0.0027(14)
O9 0.057(2) 0.0357(17) 0.0414(17) -0.0038(14) -0.0056(15) -0.0036(14)
O10 0.065(2) 0.0327(16) 0.0389(17) -0.0027(13) 0.0004(15) -0.0034(15)
O11 0.051(2) 0.0405(18) 0.0455(18) -0.0089(15) -0.0001(15) 0.0019(15)
O12 0.054(2) 0.0402(19) 0.089(3) -0.0229(19) 0.008(2) -0.0090(16)
O13 0.080(3) 0.0399(19) 0.047(2) -0.0042(16) 0.0143(18) 0.0126(17)
O1 0.048(2) 0.0356(18) 0.070(2) -0.0025(17) -0.0074(18) -0.0129(15)
O2 0.051(2) 0.052(2) 0.0401(18) -0.0131(16) -0.0076(15) 0.0145(16)
O3 0.064(2) 0.0430(18) 0.0309(16) -0.0105(14) -0.0134(15) 0.0048(16)
O4 0.049(2) 0.0442(19) 0.059(2) -0.0138(17) -0.0073(17) -0.0116(15)
O7 0.061(2) 0.0278(15) 0.0348(16) 0.0003(12) -0.0094(15) -0.0067(14)
O8 0.0516(19) 0.0333(16) 0.0431(18) -0.0087(14) -0.0098(15) 0.0006(14)
C57A 0.053(7) 0.055(7) 0.047(4) -0.019(4) 0.003(4) -0.006(4)
O5A 0.064(5) 0.082(6) 0.049(4) -0.022(4) 0.009(4) 0.002(4)
C57B 0.055(8) 0.050(8) 0.046(5) -0.020(5) 0.009(5) -0.009(5)
O5B 0.071(7) 0.058(7) 0.043(5) -0.011(5) 0.019(5) -0.004(5)
C58A 0.047(4) 0.038(4) 0.070(6) -0.024(4) -0.002(5) 0.007(3)
O6A 0.058(4) 0.053(4) 0.090(6) -0.015(4) -0.002(4) 0.024(3)
C58B 0.047(5) 0.037(5) 0.076(7) -0.019(6) -0.012(6) 0.009(4)
O6B 0.055(5) 0.051(5) 0.096(7) -0.019(5) -0.015(5) 0.023(4)
O9A 0.054(3) 0.070(3) 0.072(3) -0.025(3) -0.001(3) 0.008(3)
O10A 0.059(3) 0.069(4) 0.046(3) -0.008(3) -0.003(2) 0.005(3)
C50A 0.060(7) 0.069(5) 0.058(6) -0.011(4) 0.002(5) 0.020(5)
C51A 0.061(3) 0.079(4) 0.071(3) -0.025(3) -0.007(3) 0.005(3)
C52A 0.062(3) 0.076(3) 0.059(3) -0.022(3) -0.008(3) 0.008(3)
C53A 0.065(5) 0.075(5) 0.041(4) -0.008(4) 0.000(4) -0.001(4)
O9B 0.063(3) 0.075(4) 0.061(3) -0.015(3) -0.004(3) 0.016(3)
O10B 0.063(4) 0.064(4) 0.049(4) -0.013(3) -0.001(3) 0.003(3)
C50B 0.062(7) 0.066(6) 0.063(7) -0.011(6) 0.001(6) 0.016(6)
C51B 0.065(4) 0.079(4) 0.064(3) -0.019(3) -0.008(3) 0.014(3)
C52B 0.068(4) 0.070(4) 0.053(3) -0.013(3) -0.004(3) 0.006(3)
C53B 0.070(6) 0.070(7) 0.055(6) -0.012(6) 0.011(5) -0.004(5)
C1A 0.049(4) 0.041(4) 0.060(5) -0.013(4) -0.003(4) -0.001(3)
C2A 0.050(4) 0.040(4) 0.059(4) -0.017(3) -0.005(3) 0.000(3)
O14A 0.048(3) 0.042(3) 0.056(3) -0.012(3) -0.003(3) -0.004(2)
O15A 0.042(3) 0.038(3) 0.056(3) -0.013(3) -0.011(3) 0.002(3)
C3A 0.052(4) 0.043(4) 0.060(4) -0.017(3) -0.012(3) 0.002(3)
C4A 0.049(4) 0.045(4) 0.056(4) -0.004(3) 0.004(3) -0.001(3)
C5A 0.052(4) 0.050(4) 0.051(4) -0.009(3) 0.004(3) 0.002(3)
O16A 0.055(3) 0.040(3) 0.046(3) -0.013(2) -0.003(3) 0.000(2)
C6A 0.057(4) 0.046(5) 0.056(5) -0.017(4) -0.008(4) 0.003(4)
C7A 0.057(4) 0.045(4) 0.064(4) -0.016(3) -0.003(4) -0.001(4)
O17A 0.050(3) 0.039(3) 0.066(4) -0.015(3) -0.004(3) -0.003(3)
C8A 0.049(4) 0.046(4) 0.067(5) -0.016(4) -0.006(4) -0.001(3)
C1B 0.080(7) 0.040(6) 0.064(8) -0.025(6) 0.006(6) 0.006(5)
C2B 0.066(7) 0.037(5) 0.051(7) -0.006(4) -0.003(6) 0.012(5)
O14B 0.068(5) 0.039(4) 0.047(4) -0.012(3) 0.006(3) -0.016(3)
O15B 0.041(4) 0.035(3) 0.040(3) -0.005(3) -0.006(3) 0.001(3)
C3B 0.042(6) 0.058(7) 0.054(7) -0.024(5) -0.003(5) -0.013(5)
C4B 0.127(15) 0.033(6) 0.057(8) -0.005(5) 0.024(8) -0.027(7)
C5B 0.079(9) 0.056(6) 0.057(7) -0.013(5) 0.015(6) -0.026(6)
O16B 0.049(4) 0.032(3) 0.045(4) -0.008(3) 0.005(3) -0.003(3)
C6B 0.072(7) 0.044(5) 0.031(5) -0.012(4) 0.002(4) 0.011(4)
C7B 0.090(10) 0.036(7) 0.043(5) -0.014(5) -0.016(5) 0.006(7)
O17B 0.063(5) 0.033(4) 0.040(4) -0.005(3) -0.012(3) -0.001(3)
C8B 0.063(6) 0.040(5) 0.054(6) -0.009(5) -0.016(5) -0.019(5)

loop_
_atom_type_symbol
_atom_type_description
_atom_type_scat_dispersion_real
_atom_type_scat_dispersion_imag
_atom_type_scat_source
C C 0.0181 0.0091 'International Tables Vol C Tables 4.2.6.8 and 6.1.1.4'
H H 0.0000 0.0000 'International Tables Vol C Tables 4.2.6.8 and 6.1.1.4'
Li Li 0.0008 0.0003 'International Tables Vol C Tables 4.2.6.8 and 6.1.1.4'
B B 0.0090 0.0039 'International Tables Vol C Tables 4.2.6.8 and 6.1.1.4'
N N 0.0311 0.0180 'International Tables Vol C Tables 4.2.6.8 and 6.1.1.4'
O O 0.0492 0.0322 'International Tables Vol C Tables 4.2.6.8 and 6.1.1.4'
Mn Mn -0.5299 2.8052 'International Tables Vol C Tables 4.2.6.8 and 6.1.1.4'

loop_
_geom_angle_atom_site_label_1
_geom_angle_atom_site_label_2
_geom_angle_atom_site_label_3
_geom_angle
_geom_angle_site_symmetry_1
_geom_angle_site_symmetry_3
_geom_angle_publ_flag
N1 B1 N2 105.0(3) . . ?
N1 B1 C15 111.2(3) . . ?
N2 B1 C15 110.8(3) . . ?
N1 B1 C21 108.9(3) . . ?
N2 B1 C21 109.3(3) . . ?
C15 B1 C21 111.3(3) . . ?
N5 B2 N6 106.4(3) . . ?
N5 B2 C44 110.4(4) . . ?
N6 B2 C44 110.2(4) . . ?
N5 B2 C50 110.5(4) . . ?
N6 B2 C50 108.6(4) . . ?
C44 B2 C50 110.7(4) . . ?
N1 C1 N3 105.1(3) . . ?
N1 C1 Mn1 116.2(3) . . ?
N3 C1 Mn1 138.5(3) . . ?
C3 C2 N1 107.6(4) . . ?
C3 C2 H2 126.2 . . ?
N1 C2 H2 126.2 . . ?
C2 C3 N3 107.2(4) . . ?
C2 C3 H3 126.4 . . ?
N3 C3 H3 126.4 . . ?
N3 C4 C6 110.4(4) . . ?
N3 C4 C7 107.9(4) . . ?
C6 C4 C7 112.3(4) . . ?
N3 C4 C5 109.4(4) . . ?
C6 C4 C5 108.7(4) . . ?
C7 C4 C5 108.0(4) . . ?
C4 C5 H5A 109.5 . . ?
C4 C5 H5B 109.5 . . ?
H5A C5 H5B 109.5 . . ?
C4 C5 H5C 109.5 . . ?
H5A C5 H5C 109.5 . . ?
H5B C5 H5C 109.5 . . ?
C4 C6 H6A 109.5 . . ?
C4 C6 H6B 109.5 . . ?
H6A C6 H6B 109.5 . . ?
C4 C6 H6C 109.5 . . ?
H6A C6 H6C 109.5 . . ?
H6B C6 H6C 109.5 . . ?
C4 C7 H7A 109.5 . . ?
C4 C7 H7B 109.5 . . ?
H7A C7 H7B 109.5 . . ?
C4 C7 H7C 109.5 . . ?
H7A C7 H7C 109.5 . . ?
H7B C7 H7C 109.5 . . ?
N2 C8 N4 105.0(3) . . ?
N2 C8 Mn1 115.9(3) . . ?
N4 C8 Mn1 137.8(3) . . ?
C10 C9 N2 108.2(3) . . ?
C10 C9 H9 125.9 . . ?
N2 C9 H9 125.9 . . ?
C9 C10 N4 106.8(4) . . ?
C9 C10 H10 126.6 . . ?
N4 C10 H10 126.6 . . ?
N4 C11 C13 109.5(4) . . ?
N4 C11 C14 109.3(4) . . ?
C13 C11 C14 111.3(4) . . ?
N4 C11 C12 109.5(3) . . ?
C13 C11 C12 109.4(4) . . ?
C14 C11 C12 107.9(4) . . ?
C11 C12 H12A 109.5 . . ?
C11 C12 H12B 109.5 . . ?
H12A C12 H12B 109.5 . . ?
C11 C12 H12C 109.5 . . ?
H12A C12 H12C 109.5 . . ?
H12B C12 H12C 109.5 . . ?
C11 C13 H13A 109.5 . . ?
C11 C13 H13B 109.5 . . ?
H13A C13 H13B 109.5 . . ?
C11 C13 H13C 109.5 . . ?
H13A C13 H13C 109.5 . . ?
H13B C13 H13C 109.5 . . ?
C11 C14 H14A 109.5 . . ?
C11 C14 H14B 109.5 . . ?
H14A C14 H14B 109.5 . . ?
C11 C14 H14C 109.5 . . ?
H14A C14 H14C 109.5 . . ?
H14B C14 H14C 109.5 . . ?
C16 C15 C20 115.2(4) . . ?
C16 C15 B1 122.5(4) . . ?
C20 C15 B1 122.1(4) . . ?
C17 C16 C15 122.7(4) . . ?
C17 C16 H16 118.7 . . ?
C15 C16 H16 118.7 . . ?
C18 C17 C16 120.5(4) . . ?
C18 C17 H17 119.8 . . ?
C16 C17 H17 119.8 . . ?
C17 C18 C19 118.9(5) . . ?
C17 C18 H18 120.6 . . ?
C19 C18 H18 120.6 . . ?
C18 C19 C20 120.4(4) . . ?
C18 C19 H19 119.8 . . ?
C20 C19 H19 119.8 . . ?
C19 C20 C15 122.4(4) . . ?
C19 C20 H20 118.8 . . ?
C15 C20 H20 118.8 . . ?
C26 C21 C22 115.6(4) . . ?
C26 C21 B1 123.5(4) . . ?
C22 C21 B1 120.9(4) . . ?
C23 C22 C21 121.1(5) . . ?
C23 C22 H22 119.5 . . ?
C21 C22 H22 119.5 . . ?
C24 C23 C22 121.1(5) . . ?
C24 C23 H23 119.5 . . ?
C22 C23 H23 119.5 . . ?
C23 C24 C25 119.0(4) . . ?
C23 C24 H24 120.5 . . ?
C25 C24 H24 120.5 . . ?
C26 C25 C24 119.2(5) . . ?
C26 C25 H25 120.4 . . ?
C24 C25 H25 120.4 . . ?
C25 C26 C21 124.1(4) . . ?
C25 C26 H26 118.0 . . ?
C21 C26 H26 118.0 . . ?
O1 C27 Mn1 178.6(5) . . ?
O3 C28 Mn1 171.7(4) . . ?
O2 C29 Mn1 177.9(4) . . ?
N5 C30 N7 104.8(4) . . ?
N5 C30 Mn2 116.2(3) . . ?
N7 C30 Mn2 137.5(3) . . ?
N5 C30 H30 93.8 . . ?
N7 C30 H30 93.8 . . ?
Mn2 C30 H30 93.8 . . ?
C32 C31 N5 108.2(4) . . ?
C32 C31 H31 125.9 . . ?
N5 C31 H31 125.9 . . ?
C31 C32 N7 106.9(4) . . ?
C31 C32 H32 126.6 . . ?
N7 C32 H32 126.6 . . ?
N7 C33 C34B 108.7(16) . . ?
N7 C33 C36B 118.7(7) . . ?
C34B C33 C36B 110.8(15) . . ?
N7 C33 C35A 110.8(7) . . ?
N7 C33 C34A 111.4(12) . . ?
C35A C33 C34A 110.3(7) . . ?
N7 C33 C36A 103.5(6) . . ?
C35A C33 C36A 111.9(6) . . ?
C34A C33 C36A 108.7(6) . . ?
N7 C33 C35B 104.0(7) . . ?
C34B C33 C35B 108.7(12) . . ?
C36B C33 C35B 105.3(9) . . ?
C33 C34A H34A 109.5 . . ?
C33 C34A H34B 109.5 . . ?
H34A C34A H34B 109.5 . . ?
C33 C34A H34C 109.5 . . ?
H34A C34A H34C 109.5 . . ?
H34B C34A H34C 109.5 . . ?
C33 C35A H35A 109.5 . . ?
C33 C35A H35B 109.5 . . ?
H35A C35A H35B 109.5 . . ?
C33 C35A H35C 109.5 . . ?
H35A C35A H35C 109.5 . . ?
H35B C35A H35C 109.5 . . ?
C33 C36A H36A 109.5 . . ?
C33 C36A H36B 109.5 . . ?
H36A C36A H36B 109.5 . . ?
C33 C36A H36C 109.5 . . ?
H36A C36A H36C 109.5 . . ?
H36B C36A H36C 109.5 . . ?
C33 C34B H34D 109.5 . . ?
C33 C34B H34E 109.5 . . ?
H34D C34B H34E 109.5 . . ?
C33 C34B H34F 109.5 . . ?
H34D C34B H34F 109.5 . . ?
H34E C34B H34F 109.5 . . ?
C33 C35B H35D 109.5 . . ?
C33 C35B H35E 109.5 . . ?
H35D C35B H35E 109.5 . . ?
C33 C35B H35F 109.5 . . ?
H35D C35B H35F 109.5 . . ?
H35E C35B H35F 109.5 . . ?
C33 C36B H36D 109.5 . . ?
C33 C36B H36E 109.5 . . ?
H36D C36B H36E 109.5 . . ?
C33 C36B H36F 109.5 . . ?
H36D C36B H36F 109.5 . . ?
H36E C36B H36F 109.5 . . ?
N6 C37 O9 104.6(4) . . ?
N6 C37 Mn2 116.7(3) . . ?
O9 C37 Mn2 138.1(3) . . ?
C39 C38 N6 107.5(4) . . ?
C39 C38 H38 126.2 . . ?
N6 C38 H38 126.2 . . ?
C38 C39 O9 107.0(4) . . ?
C38 C39 H39 126.5 . . ?
O9 C39 H39 126.5 . . ?
O9 C40 C42 110.5(4) . . ?
O9 C40 C43 108.4(4) . . ?
C42 C40 C43 112.1(5) . . ?
O9 C40 C41 109.5(4) . . ?
C42 C40 C41 108.2(4) . . ?
C43 C40 C41 108.1(5) . . ?
C40 C41 H41A 109.5 . . ?
C40 C41 H41B 109.5 . . ?
H41A C41 H41B 109.5 . . ?
C40 C41 H41C 109.5 . . ?
H41A C41 H41C 109.5 . . ?
H41B C41 H41C 109.5 . . ?
C40 C42 H42A 109.5 . . ?
C40 C42 H42B 109.5 . . ?
H42A C42 H42B 109.5 . . ?
C40 C42 H42C 109.5 . . ?
H42A C42 H42C 109.5 . . ?
H42B C42 H42C 109.5 . . ?
C40 C43 H43A 109.5 . . ?
C40 C43 H43B 109.5 . . ?
H43A C43 H43B 109.5 . . ?
C40 C43 H43C 109.5 . . ?
H43A C43 H43C 109.5 . . ?
H43B C43 H43C 109.5 . . ?
C49 C44 C45 116.3(5) . . ?
C49 C44 B2 122.0(4) . . ?
C45 C44 B2 121.6(4) . . ?
C46 C45 C44 121.7(5) . . ?
C46 C45 H45 119.2 . . ?
C44 C45 H45 119.2 . . ?
C47 C46 C45 120.5(5) . . ?
C47 C46 H46 119.8 . . ?
C45 C46 H46 119.8 . . ?
C46 C47 C48 119.3(5) . . ?
C46 C47 H47 120.3 . . ?
C48 C47 H47 120.3 . . ?
C49 C48 C47 119.3(6) . . ?
C49 C48 H48 120.3 . . ?
C47 C48 H48 120.3 . . ?
C48 C49 C44 122.8(5) . . ?
C48 C49 H49 118.6 . . ?
C44 C49 H49 118.6 . . ?
C51 C50 C55 115.1(5) . . ?
C51 C50 B2 123.8(4) . . ?
C55 C50 B2 121.0(5) . . ?
C52 C51 C50 123.7(5) . . ?
C52 C51 H51 118.1 . . ?
C50 C51 H51 118.1 . . ?
C51 C52 C67 118.7(6) . . ?
C51 C52 H52 120.6 . . ?
C67 C52 H52 120.6 . . ?
C67 C54 C55 121.2(6) . . ?
C67 C54 H54 119.4 . . ?
C55 C54 H54 119.4 . . ?
C54 C55 C50 122.2(6) . . ?
C54 C55 H55 118.9 . . ?
C50 C55 H55 118.9 . . ?
O4 C56 Mn2 176.9(4) . . ?
O10 C59 C60 107.4(4) . . ?
O10 C59 H59 126.3 . . ?
C60 C59 H59 126.3 . . ?
O11 C60 C59 112.2(4) . . ?
O11 C60 H60A 109.2 . . ?
C59 C60 H60A 109.2 . . ?
O11 C60 H60B 109.2 . . ?
C59 C60 H60B 109.2 . . ?
H60A C60 H60B 107.9 . . ?
O11 C61 C62 114.7(5) . . ?
O11 C61 H61 122.6 . . ?
C62 C61 H61 122.6 . . ?
O12 C62 C61 108.7(6) . . ?
O12 C62 H62 125.6 . . ?
C61 C62 H62 125.6 . . ?
O12 C63 C64 107.5(5) . . ?
O12 C63 H63A 110.2 . . ?
C64 C63 H63A 110.2 . . ?
O12 C63 H63B 110.2 . . ?
C64 C63 H63B 110.2 . . ?
H63A C63 H63B 108.5 . . ?
O13 C64 C63 111.6(5) . . ?
O13 C64 H64A 109.3 . . ?
C63 C64 H64A 109.3 . . ?
O13 C64 H64B 109.3 . . ?
C63 C64 H64B 109.3 . . ?
H64A C64 H64B 108.0 . . ?
O13 C65 C66 112.4(4) . . ?
O13 C65 H65A 109.1 . . ?
C66 C65 H65A 109.1 . . ?
O13 C65 H65B 109.1 . . ?
C66 C65 H65B 109.1 . . ?
H65A C65 H65B 107.9 . . ?
O10 C66 C65 106.7(4) . . ?
O10 C66 H66A 110.4 . . ?
C65 C66 H66A 110.4 . . ?
O10 C66 H66B 110.4 . . ?
C65 C66 H66B 110.4 . . ?
H66A C66 H66B 108.6 . . ?
C54 C67 C52 119.0(5) . . ?
C54 C67 H67 120.5 . . ?
C52 C67 H67 120.5 . . ?
O8 C68 H68A 109.5 . . ?
O8 C68 H68B 109.5 . . ?
H68A C68 H68B 109.5 . . ?
O8 C68 H68C 109.5 . . ?
H68A C68 H68C 109.5 . . ?
H68B C68 H68C 109.5 . . ?
O8 C69 C70 107.5(4) . . ?
O8 C69 H69A 110.2 . . ?
C70 C69 H69A 110.2 . . ?
O8 C69 H69B 110.2 . . ?
C70 C69 H69B 110.2 . . ?
H69A C69 H69B 108.5 . . ?
O7 C70 C69 108.2(4) . . ?
O7 C70 H70A 110.1 . . ?
C69 C70 H70A 110.1 . . ?
O7 C70 H70B 110.1 . . ?
C69 C70 H70B 110.1 . . ?
H70A C70 H70B 108.4 . . ?
O7 C71 H71A 109.5 . . ?
O7 C71 H71B 109.5 . . ?
H71A C71 H71B 109.5 . . ?
O7 C71 H71C 109.5 . . ?
H71A C71 H71C 109.5 . . ?
H71B C71 H71C 109.5 . . ?
O8 Li1 O7 80.8(3) . . ?
O8 Li1 O10 169.0(4) . . ?
O7 Li1 O10 88.6(3) . . ?
O8 Li1 O12 95.2(3) . . ?
O7 Li1 O12 173.0(4) . . ?
O10 Li1 O12 95.1(3) . . ?
O8 Li1 O11 107.9(4) . . ?
O7 Li1 O11 107.6(4) . . ?
O10 Li1 O11 78.0(3) . . ?
O12 Li1 O11 79.1(3) . . ?
O8 Li1 O13 99.6(3) . . ?
O7 Li1 O13 96.8(3) . . ?
O10 Li1 O13 78.6(3) . . ?
O12 Li1 O13 78.1(3) . . ?
O11 Li1 O13 145.5(4) . . ?
O10A Li2 O16A 153.6(6) . 2_666 ?
O10A Li2 O15B 94.8(5) . 2_666 ?
O16A Li2 O15B 103.3(5) 2_666 2_666 ?
O10A Li2 O9A 82.0(4) . . ?
O16A Li2 O9A 76.3(4) 2_666 . ?
O10A Li2 O17A 100.5(5) . 2_666 ?
O16A Li2 O17A 81.7(4) 2_666 2_666 ?
O9A Li2 O17A 128.1(5) . 2_666 ?
O15B Li2 O9B 141.4(6) 2_666 . ?
O10A Li2 O14B 96.5(5) . 2_666 ?
O16A Li2 O14B 104.8(5) 2_666 2_666 ?
O9A Li2 O14B 110.0(5) . 2_666 ?
O17A Li2 O14B 120.9(5) 2_666 2_666 ?
O10A Li2 O14A 109.9(6) . 2_666 ?
O16A Li2 O14A 80.8(4) 2_666 2_666 ?
O9A Li2 O14A 79.3(4) . 2_666 ?
O17A Li2 O14A 142.1(5) 2_666 2_666 ?
O10A Li2 O15A 96.2(5) . 2_666 ?
O16A Li2 O15A 109.9(5) 2_666 2_666 ?
O9A Li2 O15A 153.3(5) . 2_666 ?
O17A Li2 O15A 78.5(4) 2_666 2_666 ?
O14A Li2 O15A 76.4(4) 2_666 2_666 ?
O15B Li2 O10B 88.0(5) 2_666 . ?
O9B Li2 O10B 76.0(5) . . ?
O14B Li2 O10B 87.1(6) 2_666 . ?
O10A Li2 O17B 119.2(5) . 2_666 ?
O16A Li2 O17B 47.6(3) 2_666 2_666 ?
O15B Li2 O17B 80.2(4) 2_666 2_666 ?
O9A Li2 O17B 91.4(5) . 2_666 ?
O17A Li2 O17B 42.0(3) 2_666 2_666 ?
O9B Li2 O17B 81.5(5) . 2_666 ?
O14B Li2 O17B 140.9(5) 2_666 2_666 ?
O14A Li2 O17B 128.1(5) 2_666 2_666 ?
O15A Li2 O17B 112.2(5) 2_666 2_666 ?
O10B Li2 O17B 126.3(6) . 2_666 ?
O10A Li2 O16B 168.5(6) . 2_666 ?
O16A Li2 O16B 32.6(3) 2_666 2_666 ?
O9A Li2 O16B 95.5(4) . 2_666 ?
O17A Li2 O16B 89.8(4) 2_666 2_666 ?
O14A Li2 O16B 58.6(3) 2_666 2_666 ?
O15A Li2 O16B 80.9(4) 2_666 2_666 ?
C27 Mn1 C29 87.9(2) . . ?
C27 Mn1 C28 94.7(2) . . ?
C29 Mn1 C28 95.23(19) . . ?
C27 Mn1 C8 86.27(18) . . ?
C29 Mn1 C8 152.24(17) . . ?
C28 Mn1 C8 112.28(18) . . ?
C27 Mn1 C1 153.25(18) . . ?
C29 Mn1 C1 89.10(18) . . ?
C28 Mn1 C1 112.06(18) . . ?
C8 Mn1 C1 84.07(16) . . ?
C58B Mn2 C57B 73.6(11) . . ?
C58B Mn2 C56 85.2(7) . . ?
C57B Mn2 C56 92.2(8) . . ?
C56 Mn2 C58A 85.4(4) . . ?
C56 Mn2 C57A 96.8(5) . . ?
C58A Mn2 C57A 110.7(6) . . ?
C58B Mn2 C37 165.0(7) . . ?
C57B Mn2 C37 120.4(8) . . ?
C56 Mn2 C37 88.73(19) . . ?
C58A Mn2 C37 144.5(4) . . ?
C57A Mn2 C37 104.7(5) . . ?
C58B Mn2 C30 92.7(7) . . ?
C57B Mn2 C30 114.5(8) . . ?
C56 Mn2 C30 151.5(2) . . ?
C58A Mn2 C30 82.6(4) . . ?
C57A Mn2 C30 111.6(5) . . ?
C37 Mn2 C30 86.17(17) . . ?
C1 N1 C2 110.3(3) . . ?
C1 N1 B1 123.2(3) . . ?
C2 N1 B1 126.5(3) . . ?
C8 N2 C9 109.9(3) . . ?
C8 N2 B1 123.0(3) . . ?
C9 N2 B1 127.0(3) . . ?
C1 N3 C3 109.8(3) . . ?
C1 N3 C4 125.7(3) . . ?
C3 N3 C4 124.4(3) . . ?
C8 N4 C10 110.0(3) . . ?
C8 N4 C11 127.2(3) . . ?
C10 N4 C11 122.7(3) . . ?
C30 N5 C31 110.0(4) . . ?
C30 N5 B2 123.9(3) . . ?
C31 N5 B2 126.0(4) . . ?
C37 N6 C38 110.6(3) . . ?
C37 N6 B2 124.0(4) . . ?
C38 N6 B2 125.2(4) . . ?
C30 N7 C32 110.0(4) . . ?
C30 N7 C33 128.3(4) . . ?
C32 N7 C33 121.6(4) . . ?
C37 O9 C39 110.3(3) . . ?
C37 O9 C40 126.5(4) . . ?
C39 O9 C40 123.1(4) . . ?
C59 O10 C66 115.4(4) . . ?
C59 O10 Li1 116.3(4) . . ?
C66 O10 Li1 116.3(4) . . ?
C61 O11 C60 117.8(5) . . ?
C61 O11 Li1 107.9(4) . . ?
C60 O11 Li1 110.2(4) . . ?
C63 O12 C62 111.9(5) . . ?
C63 O12 Li1 112.3(4) . . ?
C62 O12 Li1 112.9(4) . . ?
C64 O13 C65 116.3(4) . . ?
C64 O13 Li1 110.5(4) . . ?
C65 O13 Li1 107.0(4) . . ?
C70 O7 C71 111.2(4) . . ?
C70 O7 Li1 111.1(4) . . ?
C71 O7 Li1 127.0(4) . . ?
C68 O8 C69 111.9(4) . . ?
C68 O8 Li1 125.4(4) . . ?
C69 O8 Li1 104.8(3) . . ?
O5A C57A Mn2 172.3(12) . . ?
O5B C57B Mn2 175.1(19) . . ?
O6A C58A Mn2 177.9(11) . . ?
O6B C58B Mn2 173.2(17) . . ?
C50A O9A C51A 114.0(13) . . ?
C50A O9A Li2 123.7(15) . . ?
C51A O9A Li2 98.1(6) . . ?
C52A O10A C53A 111.2(9) . . ?
C52A O10A Li2 114.6(8) . . ?
C53A O10A Li2 129.3(8) . . ?
O9A C50A H50A 109.5 . . ?
O9A C50A H50B 109.5 . . ?
H50A C50A H50B 109.5 . . ?
O9A C50A H50C 109.5 . . ?
H50A C50A H50C 109.5 . . ?
H50B C50A H50C 109.5 . . ?
O9A C51A C52A 108.2(9) . . ?
O9A C51A Li2 50.6(5) . . ?
C52A C51A Li2 79.1(6) . . ?
O9A C51A H51A 110.1 . . ?
C52A C51A H51A 110.1 . . ?
Li2 C51A H51A 160.6 . . ?
O9A C51A H51B 110.1 . . ?
C52A C51A H51B 110.1 . . ?
Li2 C51A H51B 83.1 . . ?
H51A C51A H51B 108.4 . . ?
O10A C52A C51A 104.8(9) . . ?
O10A C52A H52A 110.8 . . ?
C51A C52A H52A 110.8 . . ?
O10A C52A H52B 110.8 . . ?
C51A C52A H52B 110.8 . . ?
H52A C52A H52B 108.9 . . ?
O10A C53A H53A 109.5 . . ?
O10A C53A H53B 109.5 . . ?
H53A C53A H53B 109.5 . . ?
O10A C53A H53C 109.5 . . ?
H53A C53A H53C 109.5 . . ?
H53B C53A H53C 109.5 . . ?
C50B O9B C51B 109.2(18) . . ?
C50B O9B Li2 132(2) . . ?
C51B O9B Li2 110.3(9) . . ?
C52B O10B C53B 111.0(14) . . ?
C52B O10B Li2 112.1(10) . . ?
C53B O10B Li2 118.3(11) . . ?
O9B C50B H50D 109.5 . . ?
O9B C50B H50E 109.5 . . ?
H50D C50B H50E 109.5 . . ?
O9B C50B H50F 109.5 . . ?
H50D C50B H50F 109.5 . . ?
H50E C50B H50F 109.5 . . ?
O9B C51B C52B 103.1(12) . . ?
O9B C51B H51C 111.1 . . ?
C52B C51B H51C 111.1 . . ?
O9B C51B H51D 111.1 . . ?
C52B C51B H51D 111.1 . . ?
H51C C51B H51D 109.1 . . ?
O10B C52B C51B 106.5(13) . . ?
O10B C52B H52C 110.4 . . ?
C51B C52B H52C 110.4 . . ?
O10B C52B H52D 110.4 . . ?
C51B C52B H52D 110.4 . . ?
H52C C52B H52D 108.6 . . ?
O10B C53B H53D 109.5 . . ?
O10B C53B H53E 109.5 . . ?
H53D C53B H53E 109.5 . . ?
O10B C53B H53F 109.5 . . ?
H53D C53B H53F 109.5 . . ?
H53E C53B H53F 109.5 . . ?
O14A C1A C2A 108.5(11) . . ?
O14A C1A H1A1 110.0 . . ?
C2A C1A H1A1 110.0 . . ?
O14A C1A H1A2 110.0 . . ?
C2A C1A H1A2 110.0 . . ?
H1A1 C1A H1A2 108.4 . . ?
O15A C2A C1A 110.0(11) . . ?
O15A C2A H2A1 109.7 . . ?
C1A C2A H2A1 109.7 . . ?
O15A C2A H2A2 109.7 . . ?
C1A C2A H2A2 109.7 . . ?
H2A1 C2A H2A2 108.2 . . ?
C1A O14A C4A 113.1(9) . . ?
C1A O14A Li2 111.1(9) . 2_666 ?
C4A O14A Li2 102.3(6) . 2_666 ?
C2A O15A C3A 115.2(8) . . ?
C2A O15A Li2 112.5(6) . 2_666 ?
C3A O15A Li2 100.3(6) . 2_666 ?
O15A C3A C8A 105.8(10) . . ?
O15A C3A H3A1 110.6 . . ?
C8A C3A H3A1 110.6 . . ?
O15A C3A H3A2 110.6 . . ?
C8A C3A H3A2 110.6 . . ?
H3A1 C3A H3A2 108.7 . . ?
O14A C4A C5A 112.2(9) . . ?
O14A C4A H4A1 109.2 . . ?
C5A C4A H4A1 109.2 . . ?
O14A C4A H4A2 109.2 . . ?
C5A C4A H4A2 109.2 . . ?
H4A1 C4A H4A2 107.9 . . ?
O16A C5A C4A 107.0(8) . . ?
O16A C5A H5A1 110.3 . . ?
C4A C5A H5A1 110.3 . . ?
O16A C5A H5A2 110.3 . . ?
C4A C5A H5A2 110.3 . . ?
H5A1 C5A H5A2 108.6 . . ?
C6A O16A C5A 117.3(10) . . ?
C6A O16A Li2 117.3(9) . 2_666 ?
C5A O16A Li2 117.3(6) . 2_666 ?
O16A C6A C7A 104.6(14) . . ?
O16A C6A H6A1 110.8 . . ?
C7A C6A H6A1 110.8 . . ?
O16A C6A H6A2 110.8 . . ?
C7A C6A H6A2 110.8 . . ?
H6A1 C6A H6A2 108.9 . . ?
O17A C7A C6A 114.2(12) . . ?
O17A C7A H7A1 108.7 . . ?
C6A C7A H7A1 108.7 . . ?
O17A C7A H7A2 108.7 . . ?
C6A C7A H7A2 108.7 . . ?
H7A1 C7A H7A2 107.6 . . ?
C8A O17A C7A 118.1(11) . . ?
C8A O17A Li2 111.3(7) . 2_666 ?
C7A O17A Li2 102.0(8) . 2_666 ?
O17A C8A C3A 109.2(11) . . ?
O17A C8A H8A1 109.8 . . ?
C3A C8A H8A1 109.8 . . ?
O17A C8A H8A2 109.8 . . ?
C3A C8A H8A2 109.8 . . ?
H8A1 C8A H8A2 108.3 . . ?
O14B C1B C2B 111.8(10) . . ?
O14B C1B H1B1 109.3 . . ?
C2B C1B H1B1 109.3 . . ?
O14B C1B H1B2 109.3 . . ?
C2B C1B H1B2 109.3 . . ?
H1B1 C1B H1B2 107.9 . . ?
O15B C2B C1B 108.0(10) . . ?
O15B C2B H2B1 110.1 . . ?
C1B C2B H2B1 110.1 . . ?
O15B C2B H2B2 110.1 . . ?
C1B C2B H2B2 110.1 . . ?
H2B1 C2B H2B2 108.4 . . ?
C1B O14B C4B 114.6(13) . . ?
C2B O15B C3B 112.1(9) . . ?
O15B C3B C8B 105.7(11) . . ?
O15B C3B H3B1 110.6 . . ?
C8B C3B H3B1 110.6 . . ?
O15B C3B H3B2 110.6 . . ?
C8B C3B H3B2 110.6 . . ?
H3B1 C3B H3B2 108.7 . . ?
O14B C4B C5B 108.6(12) . . ?
O14B C4B H4B1 110.0 . . ?
C5B C4B H4B1 110.0 . . ?
O14B C4B H4B2 110.0 . . ?
C5B C4B H4B2 110.0 . . ?
H4B1 C4B H4B2 108.4 . . ?
O16B C5B C4B 106.3(12) . . ?
O16B C5B H5B1 110.5 . . ?
C4B C5B H5B1 110.5 . . ?
O16B C5B H5B2 110.5 . . ?
C4B C5B H5B2 110.5 . . ?
H5B1 C5B H5B2 108.7 . . ?
C6B O16B C5B 115.9(8) . . ?
O16B C6B C7B 105.4(11) . . ?
O16B C6B H6B1 110.7 . . ?
C7B C6B H6B1 110.7 . . ?
O16B C6B H6B2 110.7 . . ?
C7B C6B H6B2 110.7 . . ?
H6B1 C6B H6B2 108.8 . . ?
O17B C7B C6B 108.7(12) . . ?
O17B C7B H7B1 110.0 . . ?
C6B C7B H7B1 110.0 . . ?
O17B C7B H7B2 110.0 . . ?
C6B C7B H7B2 110.0 . . ?
H7B1 C7B H7B2 108.3 . . ?
C8B O17B C7B 113.1(11) . . ?
O17B C8B C3B 110.1(10) . . ?
O17B C8B H8B1 109.6 . . ?
C3B C8B H8B1 109.6 . . ?
O17B C8B H8B2 109.6 . . ?
C3B C8B H8B2 109.6 . . ?
H8B1 C8B H8B2 108.2 . . ?

loop_
_geom_bond_atom_site_label_1
_geom_bond_atom_site_label_2
_geom_bond_distance
_geom_bond_site_symmetry_2
_geom_bond_publ_flag
B1 N1 1.578(5) . ?
B1 N2 1.581(6) . ?
B1 C15 1.612(7) . ?
B1 C21 1.647(6) . ?
B2 N5 1.571(6) . ?
B2 N6 1.571(5) . ?
B2 C44 1.629(7) . ?
B2 C50 1.638(7) . ?
C1 N1 1.366(5) . ?
C1 N3 1.381(5) . ?
C1 Mn1 2.075(4) . ?
C2 C3 1.352(6) . ?
C2 N1 1.385(5) . ?
C2 H2 0.9500 . ?
C3 N3 1.389(6) . ?
C3 H3 0.9500 . ?
C4 N3 1.499(5) . ?
C4 C6 1.510(7) . ?
C4 C7 1.534(7) . ?
C4 C5 1.538(6) . ?
C5 H5A 0.9800 . ?
C5 H5B 0.9800 . ?
C5 H5C 0.9800 . ?
C6 H6A 0.9800 . ?
C6 H6B 0.9800 . ?
C6 H6C 0.9800 . ?
C7 H7A 0.9800 . ?
C7 H7B 0.9800 . ?
C7 H7C 0.9800 . ?
C8 N2 1.363(5) . ?
C8 N4 1.374(5) . ?
C8 Mn1 2.073(4) . ?
C9 C10 1.334(6) . ?
C9 N2 1.385(5) . ?
C9 H9 0.9500 . ?
C10 N4 1.394(5) . ?
C10 H10 0.9500 . ?
C11 N4 1.497(5) . ?
C11 C13 1.520(8) . ?
C11 C14 1.521(7) . ?
C11 C12 1.527(7) . ?
C12 H12A 0.9800 . ?
C12 H12B 0.9800 . ?
C12 H12C 0.9800 . ?
C13 H13A 0.9800 . ?
C13 H13B 0.9800 . ?
C13 H13C 0.9800 . ?
C14 H14A 0.9800 . ?
C14 H14B 0.9800 . ?
C14 H14C 0.9800 . ?
C15 C16 1.395(6) . ?
C15 C20 1.402(6) . ?
C16 C17 1.381(7) . ?
C16 H16 0.9500 . ?
C17 C18 1.372(7) . ?
C17 H17 0.9500 . ?
C18 C19 1.378(7) . ?
C18 H18 0.9500 . ?
C19 C20 1.383(7) . ?
C19 H19 0.9500 . ?
C20 H20 0.9500 . ?
C21 C26 1.386(7) . ?
C21 C22 1.411(6) . ?
C22 C23 1.395(7) . ?
C22 H22 0.9500 . ?
C23 C24 1.373(8) . ?
C23 H23 0.9500 . ?
C24 C25 1.394(7) . ?
C24 H24 0.9500 . ?
C25 C26 1.376(6) . ?
C25 H25 0.9500 . ?
C26 H26 0.9500 . ?
C27 O1 1.165(6) . ?
C27 Mn1 1.793(5) . ?
C28 O3 1.166(5) . ?
C28 Mn1 1.812(5) . ?
C29 O2 1.166(6) . ?
C29 Mn1 1.794(5) . ?
C30 N5 1.364(6) . ?
C30 N7 1.384(5) . ?
C30 Mn2 2.078(4) . ?
C30 H30 1.0000 . ?
C31 C32 1.342(7) . ?
C31 N5 1.386(6) . ?
C31 H31 0.9500 . ?
C32 N7 1.388(6) . ?
C32 H32 0.9500 . ?
C33 N7 1.492(6) . ?
C33 C34B 1.51(2) . ?
C33 C36B 1.516(14) . ?
C33 C35A 1.517(9) . ?
C33 C34A 1.545(10) . ?
C33 C36A 1.545(8) . ?
C33 C35B 1.62(2) . ?
C34A H34A 0.9800 . ?
C34A H34B 0.9800 . ?
C34A H34C 0.9800 . ?
C35A H35A 0.9800 . ?
C35A H35B 0.9800 . ?
C35A H35C 0.9800 . ?
C36A H36A 0.9800 . ?
C36A H36B 0.9800 . ?
C36A H36C 0.9800 . ?
C34B H34D 0.9800 . ?
C34B H34E 0.9800 . ?
C34B H34F 0.9800 . ?
C35B H35D 0.9800 . ?
C35B H35E 0.9800 . ?
C35B H35F 0.9800 . ?
C36B H36D 0.9800 . ?
C36B H36E 0.9800 . ?
C36B H36F 0.9800 . ?
C37 N6 1.363(6) . ?
C37 O9 1.382(5) . ?
C37 Mn2 2.065(4) . ?
C38 C39 1.345(6) . ?
C38 N6 1.391(6) . ?
C38 H38 0.9500 . ?
C39 O9 1.391(6) . ?
C39 H39 0.9500 . ?
C40 O9 1.503(6) . ?
C40 C42 1.513(7) . ?
C40 C43 1.530(7) . ?
C40 C41 1.532(7) . ?
C41 H41A 0.9800 . ?
C41 H41B 0.9800 . ?
C41 H41C 0.9800 . ?
C42 H42A 0.9800 . ?
C42 H42B 0.9800 . ?
C42 H42C 0.9800 . ?
C43 H43A 0.9800 . ?
C43 H43B 0.9800 . ?
C43 H43C 0.9800 . ?
C44 C49 1.397(7) . ?
C44 C45 1.399(7) . ?
C45 C46 1.390(8) . ?
C45 H45 0.9500 . ?
C46 C47 1.377(9) . ?
C46 H46 0.9500 . ?
C47 C48 1.399(9) . ?
C47 H47 0.9500 . ?
C48 C49 1.379(8) . ?
C48 H48 0.9500 . ?
C49 H49 0.9500 . ?
C50 C51 1.388(8) . ?
C50 C55 1.400(7) . ?
C51 C52 1.385(8) . ?
C51 H51 0.9500 . ?
C52 C67 1.404(9) . ?
C52 H52 0.9500 . ?
C54 C67 1.353(9) . ?
C54 C55 1.385(8) . ?
C54 H54 0.9500 . ?
C55 H55 0.9500 . ?
C56 O4 1.159(6) . ?
C56 Mn2 1.802(5) . ?
C59 O10 1.400(6) . ?
C59 C60 1.504(8) . ?
C59 H59 0.9500 . ?
C60 O11 1.434(6) . ?
C60 H60A 0.9900 . ?
C60 H60B 0.9900 . ?
C61 O11 1.417(7) . ?
C61 C62 1.444(10) . ?
C61 H61 0.9500 . ?
C62 O12 1.433(8) . ?
C62 H62 0.9500 . ?
C63 O12 1.403(8) . ?
C63 C64 1.500(10) . ?
C63 H63A 0.9900 . ?
C63 H63B 0.9900 . ?
C64 O13 1.422(8) . ?
C64 H64A 0.9900 . ?
C64 H64B 0.9900 . ?
C65 O13 1.441(8) . ?
C65 C66 1.511(9) . ?
C65 H65A 0.9900 . ?
C65 H65B 0.9900 . ?
C66 O10 1.415(7) . ?
C66 H66A 0.9900 . ?
C66 H66B 0.9900 . ?
C67 H67 0.9500 . ?
C68 O8 1.406(6) . ?
C68 H68A 0.9800 . ?
C68 H68B 0.9800 . ?
C68 H68C 0.9800 . ?
C69 O8 1.438(6) . ?
C69 C70 1.487(8) . ?
C69 H69A 0.9900 . ?
C69 H69B 0.9900 . ?
C70 O7 1.412(6) . ?
C70 H70A 0.9900 . ?
C70 H70B 0.9900 . ?
C71 O7 1.423(6) . ?
C71 H71A 0.9800 . ?
C71 H71B 0.9800 . ?
C71 H71C 0.9800 . ?
Li1 O8 2.056(8) . ?
Li1 O7 2.070(8) . ?
Li1 O10 2.101(8) . ?
Li1 O12 2.120(8) . ?
Li1 O11 2.128(8) . ?
Li1 O13 2.150(9) . ?
Li2 O10A 1.941(13) . ?
Li2 O16A 1.968(12) 2_666 ?
Li2 O15B 2.031(11) 2_666 ?
Li2 O9A 2.104(11) . ?
Li2 O17A 2.107(11) 2_666 ?
Li2 O9B 2.109(13) . ?
Li2 O14B 2.145(11) 2_666 ?
Li2 O14A 2.169(11) 2_666 ?
Li2 O15A 2.180(11) 2_666 ?
Li2 O10B 2.184(17) . ?
Li2 O17B 2.245(12) 2_666 ?
Li2 O16B 2.291(11) 2_666 ?
Mn2 C58B 1.718(12) . ?
Mn2 C57B 1.737(14) . ?
Mn2 C58A 1.845(10) . ?
Mn2 C57A 1.869(12) . ?
C57A O5A 1.171(10) . ?
C57B O5B 1.174(13) . ?
C58A O6A 1.178(10) . ?
C58B O6B 1.170(13) . ?
O9A C50A 1.41(2) . ?
O9A C51A 1.415(12) . ?
O10A C52A 1.412(12) . ?
O10A C53A 1.421(12) . ?
C50A H50A 0.9800 . ?
C50A H50B 0.9800 . ?
C50A H50C 0.9800 . ?
C51A C52A 1.526(16) . ?
C51A H51A 0.9900 . ?
C51A H51B 0.9900 . ?
C52A H52A 0.9900 . ?
C52A H52B 0.9900 . ?
C53A H53A 0.9800 . ?
C53A H53B 0.9800 . ?
C53A H53C 0.9800 . ?
O9B C50B 1.41(2) . ?
O9B C51B 1.454(16) . ?
O10B C52B 1.405(15) . ?
O10B C53B 1.440(15) . ?
C50B H50D 0.9800 . ?
C50B H50E 0.9800 . ?
C50B H50F 0.9800 . ?
C51B C52B 1.530(19) . ?
C51B H51C 0.9900 . ?
C51B H51D 0.9900 . ?
C52B H52C 0.9900 . ?
C52B H52D 0.9900 . ?
C53B H53D 0.9800 . ?
C53B H53E 0.9800 . ?
C53B H53F 0.9800 . ?
C1A O14A 1.442(15) . ?
C1A C2A 1.480(17) . ?
C1A H1A1 0.9900 . ?
C1A H1A2 0.9900 . ?
C2A O15A 1.405(12) . ?
C2A H2A1 0.9900 . ?
C2A H2A2 0.9900 . ?
O14A C4A 1.463(12) . ?
O15A C3A 1.416(12) . ?
C3A C8A 1.532(18) . ?
C3A H3A1 0.9900 . ?
C3A H3A2 0.9900 . ?
C4A C5A 1.478(15) . ?
C4A H4A1 0.9900 . ?
C4A H4A2 0.9900 . ?
C5A O16A 1.438(11) . ?
C5A H5A1 0.9900 . ?
C5A H5A2 0.9900 . ?
O16A C6A 1.423(17) . ?
C6A C7A 1.48(2) . ?
C6A H6A1 0.9900 . ?
C6A H6A2 0.9900 . ?
C7A O17A 1.443(14) . ?
C7A H7A1 0.9900 . ?
C7A H7A2 0.9900 . ?
O17A C8A 1.425(14) . ?
C8A H8A1 0.9900 . ?
C8A H8A2 0.9900 . ?
C1B O14B 1.438(14) . ?
C1B C2B 1.467(16) . ?
C1B H1B1 0.9900 . ?
C1B H1B2 0.9900 . ?
C2B O15B 1.408(11) . ?
C2B H2B1 0.9900 . ?
C2B H2B2 0.9900 . ?
O14B C4B 1.465(15) . ?
O15B C3B 1.433(13) . ?
C3B C8B 1.526(18) . ?
C3B H3B1 0.9900 . ?
C3B H3B2 0.9900 . ?
C4B C5B 1.471(19) . ?
C4B H4B1 0.9900 . ?
C4B H4B2 0.9900 . ?
C5B O16B 1.432(12) . ?
C5B H5B1 0.9900 . ?
C5B H5B2 0.9900 . ?
O16B C6B 1.415(11) . ?
C6B C7B 1.47(2) . ?
C6B H6B1 0.9900 . ?
C6B H6B2 0.9900 . ?
C7B O17B 1.468(17) . ?
C7B H7B1 0.9900 . ?
C7B H7B2 0.9900 . ?
O17B C8B 1.433(13) . ?
C8B H8B1 0.9900 . ?
C8B H8B2 0.9900 . ?
